data_4064587
loop_
_publ_author_name
'Vicente, Jos\'e'
'Chicote, Mar\'ia Teresa'
'Mart\'inez-Mart\'inez, Antonio J.'
'Bautista, Delia'

_publ_section_title
;
 Mono-, Di-, and Trinuclear Palladium(II) Complexes Containing a Ligand
 with One, Two, or Three 1,2-Dihydroquinazolinium-4-yl Groups
;
_journal_issue 8
_journal_name_full Organometallics
_journal_page_first 2425
_journal_paper_doi 10.1021/om200188r
_journal_volume 30
_journal_year 2011
_chemical_formula_sum 'C77 H72 Cl2 F6 I2 N8 O6 Pd2 S2'
_chemical_formula_weight 1921.05
_chemical_name_systematic
; 
 ? 
;
_space_group_IT_number 2
_symmetry_cell_setting triclinic
_symmetry_space_group_name_Hall '-P 1'
_symmetry_space_group_name_H-M 'P -1'
_atom_sites_solution_hydrogens geom
_atom_sites_solution_primary direct
_atom_sites_solution_secondary difmap
_audit_creation_method SHELXL-97
_cell_angle_alpha 93.652(2)
_cell_angle_beta 96.824(2)
_cell_angle_gamma 97.606(2)
_cell_formula_units_Z 2
_cell_length_a 9.5852(6)
_cell_length_b 16.1945(7)
_cell_length_c 26.5651(12)
_cell_measurement_reflns_used 6492
_cell_measurement_temperature 100(2)
_cell_measurement_theta_max 27.00
_cell_measurement_theta_min 2.20
_cell_volume 4045.2(4)
_computing_cell_refinement 'Bruker SAINT'
_computing_data_collection 'bruker SMART'
_computing_data_reduction 'Bruker SAINT'
_computing_molecular_graphics 'Bruker SHELXTLT'
_computing_publication_material 'Bruker SHELXTLT'
_computing_structure_refinement 'SHELXL-97 (Sheldrick, 1997)'
_computing_structure_solution 'SHELXS-97 (Sheldrick, 1990)'
_diffrn_ambient_temperature 100(2)
_diffrn_detector_area_resol_mean 8.26
_diffrn_measured_fraction_theta_full 0.993
_diffrn_measured_fraction_theta_max 0.905
_diffrn_measurement_device_type 'Bruker SMART APEX CCD'
_diffrn_measurement_method \w-scan
_diffrn_radiation_monochromator graphite
_diffrn_radiation_source 'fine-focus sealed tube'
_diffrn_radiation_type MoK\a
_diffrn_radiation_wavelength 0.71073
_diffrn_reflns_av_R_equivalents 0.0546
_diffrn_reflns_av_sigmaI/netI 0.0788
_diffrn_reflns_limit_h_max 12
_diffrn_reflns_limit_h_min -12
_diffrn_reflns_limit_k_max 20
_diffrn_reflns_limit_k_min -20
_diffrn_reflns_limit_l_max 34
_diffrn_reflns_limit_l_min -35
_diffrn_reflns_number 46767
_diffrn_reflns_theta_full 26.00
_diffrn_reflns_theta_max 28.25
_diffrn_reflns_theta_min 1.92
_exptl_absorpt_coefficient_mu 1.394
_exptl_absorpt_correction_T_max 0.9087
_exptl_absorpt_correction_T_min 0.7969
_exptl_absorpt_correction_type multi-scan
_exptl_absorpt_process_details SADABS
_exptl_crystal_colour yellow
_exptl_crystal_density_diffrn 1.577
_exptl_crystal_density_method 'not measured'
_exptl_crystal_description prism
_exptl_crystal_F_000 1912
_exptl_crystal_size_max 0.16
_exptl_crystal_size_mid 0.14
_exptl_crystal_size_min 0.07
_refine_diff_density_max 1.524
_refine_diff_density_min -1.196
_refine_diff_density_rms 0.146
_refine_ls_extinction_method none
_refine_ls_goodness_of_fit_ref 1.111
_refine_ls_hydrogen_treatment
;
NH refined with DFIx,H06 with fixed temperature factors
rigid methyls others riding
;
_refine_ls_matrix_type full
_refine_ls_number_parameters 965
_refine_ls_number_reflns 18134
_refine_ls_number_restraints 3
_refine_ls_restrained_S_all 1.111
_refine_ls_R_factor_all 0.1000
_refine_ls_R_factor_gt 0.0714
_refine_ls_shift/su_max 0.002
_refine_ls_shift/su_mean 0.000
_refine_ls_structure_factor_coef Fsqd
_refine_ls_weighting_details 'calc w=1/[\s^2^(Fo^2^)+(0.0478P)^2^+13.2591P] where P=(Fo^2^+2Fc^2^)/3'
_refine_ls_weighting_scheme calc
_refine_ls_wR_factor_gt 0.1351
_refine_ls_wR_factor_ref 0.1458
_reflns_number_gt 13652
_reflns_number_total 18134
_reflns_threshold_expression >2sigma(I)
_cod_data_source_file om200188r_si_002.cif
_cod_data_source_block ajd111s
_cod_database_code 4064587

loop_
_symmetry_equiv_pos_as_xyz
'x, y, z'
'-x, -y, -z'

loop_
_atom_site_label
_atom_site_type_symbol
_atom_site_fract_x
_atom_site_fract_y
_atom_site_fract_z
_atom_site_U_iso_or_equiv
_atom_site_adp_type
_atom_site_occupancy
_atom_site_symmetry_multiplicity
_atom_site_calc_flag
_atom_site_refinement_flags
Pd1 Pd 0.53501(5) 1.08586(3) 0.907146(17) 0.01770(11) Uani 1 1 d .
Pd2 Pd 0.58958(5) 0.63756(3) 0.567428(18) 0.01877(11) Uani 1 1 d .
I1 I 0.43463(5) 1.15780(3) 0.984277(16) 0.02587(11) Uani 1 1 d .
I2 I 0.71896(5) 0.58739(3) 0.491724(17) 0.02963(12) Uani 1 1 d .
N1 N 0.3195(5) 0.9269(3) 0.91240(19) 0.0206(11) Uani 1 1 d .
N2 N 0.7771(6) 1.2352(3) 0.9137(2) 0.0246(12) Uani 1 1 d .
N3 N 0.5511(6) 0.7947(4) 0.5089(2) 0.0276(13) Uani 1 1 d .
N4 N 0.6039(5) 0.4662(3) 0.6121(2) 0.0232(12) Uani 1 1 d .
N5 N 0.5283(5) 0.6966(3) 0.66867(19) 0.0163(10) Uani 1 1 d .
N6 N 0.3096(5) 0.6606(3) 0.7006(2) 0.0200(11) Uani 1 1 d D
H06 H 0.266(6) 0.651(4) 0.7232(18) 0.024 Uiso 1 1 d D
N7 N 0.5841(5) 1.0661(3) 0.80163(18) 0.0165(10) Uani 1 1 d .
N8 N 0.7617(5) 0.9965(3) 0.7685(2) 0.0206(11) Uani 1 1 d D
H08 H 0.825(6) 1.007(5) 0.752(3) 0.04(2) Uiso 1 1 d D
C1 C 0.3936(6) 0.9867(4) 0.9087(2) 0.0203(13) Uani 1 1 d .
C2 C 0.2341(6) 0.8520(4) 0.9193(2) 0.0214(13) Uani 1 1 d .
C3 C 0.1490(7) 0.8528(4) 0.9581(2) 0.0241(14) Uani 1 1 d .
C4 C 0.0692(7) 0.7765(4) 0.9648(2) 0.0286(16) Uani 1 1 d .
H4 H 0.0093 0.7737 0.9909 0.034 Uiso 1 1 calc R
C5 C 0.0758(7) 0.7060(5) 0.9346(3) 0.0334(17) Uani 1 1 d .
H5 H 0.0212 0.6548 0.9403 0.040 Uiso 1 1 calc R
C6 C 0.1605(7) 0.7075(4) 0.8958(3) 0.0328(16) Uani 1 1 d .
H6 H 0.1622 0.6580 0.8749 0.039 Uiso 1 1 calc R
C7 C 0.2426(7) 0.7809(4) 0.8875(3) 0.0261(15) Uani 1 1 d .
C8 C 0.1429(8) 0.9307(4) 0.9901(3) 0.0318(16) Uani 1 1 d .
H8A H 0.2373 0.9513 1.0084 0.048 Uiso 1 1 calc R
H8B H 0.0756 0.9189 1.0147 0.048 Uiso 1 1 calc R
H8C H 0.1117 0.9732 0.9684 0.048 Uiso 1 1 calc R
C9 C 0.3341(7) 0.7874(5) 0.8447(3) 0.0377(19) Uani 1 1 d .
H9A H 0.3278 0.7324 0.8263 0.056 Uiso 1 1 calc R
H9B H 0.4330 0.8069 0.8589 0.056 Uiso 1 1 calc R
H9C H 0.3008 0.8271 0.8213 0.056 Uiso 1 1 calc R
C11 C 0.6865(7) 1.1810(4) 0.9104(2) 0.0219(13) Uani 1 1 d .
C12 C 0.8739(9) 1.3102(5) 0.9196(3) 0.0395(19) Uani 1 1 d .
C13 C 1.0105(9) 1.3038(5) 0.9126(3) 0.044(2) Uani 1 1 d .
C14 C 1.1062(10) 1.3810(6) 0.9196(3) 0.052(2) Uani 1 1 d .
H14 H 1.2032 1.3817 0.9151 0.063 Uiso 1 1 calc R
C15 C 1.0571(10) 1.4517(6) 0.9325(3) 0.060(3) Uani 1 1 d .
H15 H 1.1219 1.5021 0.9376 0.071 Uiso 1 1 calc R
C16 C 0.9157(13) 1.4556(6) 0.9390(4) 0.071(3) Uani 1 1 d .
H16 H 0.8869 1.5079 0.9478 0.086 Uiso 1 1 calc R
C17 C 0.8183(10) 1.3851(5) 0.9328(3) 0.049(2) Uani 1 1 d .
C18 C 0.6650(11) 1.3829(6) 0.9395(4) 0.073(3) Uani 1 1 d .
H18A H 0.6454 1.4399 0.9473 0.110 Uiso 1 1 calc R
H18B H 0.6435 1.3489 0.9676 0.110 Uiso 1 1 calc R
H18C H 0.6057 1.3586 0.9082 0.110 Uiso 1 1 calc R
C19 C 1.0609(8) 1.2249(6) 0.8996(3) 0.050(2) Uani 1 1 d .
H19A H 1.0154 1.1809 0.9184 0.075 Uiso 1 1 calc R
H19B H 1.1640 1.2310 0.9087 0.075 Uiso 1 1 calc R
H19C H 1.0369 1.2098 0.8630 0.075 Uiso 1 1 calc R
C21 C 0.6053(6) 1.0339(4) 0.8455(2) 0.0141(12) Uani 1 1 d .
C22 C 0.6900(6) 0.9668(4) 0.8491(2) 0.0173(12) Uani 1 1 d .
C23 C 0.7031(6) 0.9201(4) 0.8923(2) 0.0193(13) Uani 1 1 d .
H23 H 0.6433 0.9270 0.9179 0.023 Uiso 1 1 calc R
C24 C 0.7989(7) 0.8656(4) 0.8980(2) 0.0255(14) Uani 1 1 d .
H24 H 0.8060 0.8346 0.9272 0.031 Uiso 1 1 calc R
C25 C 0.8873(7) 0.8557(4) 0.8603(2) 0.0272(15) Uani 1 1 d .
H25 H 0.9528 0.8166 0.8638 0.033 Uiso 1 1 calc R
C26 C 0.8815(6) 0.9011(4) 0.8183(2) 0.0238(14) Uani 1 1 d .
H26 H 0.9472 0.8967 0.7945 0.029 Uiso 1 1 calc R
C27 C 0.7778(6) 0.9540(4) 0.8110(2) 0.0175(12) Uani 1 1 d .
C28 C 0.6277(6) 1.0243(4) 0.7543(2) 0.0158(12) Uani 1 1 d .
H28 H 0.6417 1.0674 0.7294 0.019 Uiso 1 1 calc R
C31 C 0.5268(7) 1.1450(4) 0.7968(2) 0.0199(13) Uani 1 1 d .
C32 C 0.3836(7) 1.1481(4) 0.7997(2) 0.0247(14) Uani 1 1 d .
C33 C 0.3396(8) 1.2266(5) 0.7985(3) 0.0350(17) Uani 1 1 d .
H33 H 0.2430 1.2317 0.8010 0.042 Uiso 1 1 calc R
C34 C 0.4335(9) 1.2972(5) 0.7936(3) 0.040(2) Uani 1 1 d .
H34 H 0.4010 1.3501 0.7932 0.049 Uiso 1 1 calc R
C35 C 0.5731(8) 1.2916(4) 0.7895(3) 0.0334(17) Uani 1 1 d .
H35 H 0.6360 1.3408 0.7858 0.040 Uiso 1 1 calc R
C36 C 0.6245(8) 1.2150(4) 0.7906(2) 0.0265(15) Uani 1 1 d .
C37 C 0.2770(6) 1.0724(4) 0.8045(3) 0.0270(15) Uani 1 1 d .
H37A H 0.2396 1.0782 0.8372 0.040 Uiso 1 1 calc R
H37B H 0.3233 1.0220 0.8029 0.040 Uiso 1 1 calc R
H37C H 0.1989 1.0679 0.7767 0.040 Uiso 1 1 calc R
C38 C 0.7772(7) 1.2108(4) 0.7855(3) 0.0314(16) Uani 1 1 d .
H38A H 0.7879 1.2000 0.7495 0.047 Uiso 1 1 calc R
H38B H 0.8093 1.1655 0.8046 0.047 Uiso 1 1 calc R
H38C H 0.8344 1.2640 0.7990 0.047 Uiso 1 1 calc R
C41 C 0.5104(6) 0.9562(4) 0.7301(2) 0.0161(12) Uani 1 1 d .
C42 C 0.3892(7) 0.9792(4) 0.7041(2) 0.0195(13) Uani 1 1 d .
H42 H 0.3804 1.0367 0.7024 0.023 Uiso 1 1 calc R
C43 C 0.2809(6) 0.9190(4) 0.6806(2) 0.0192(13) Uani 1 1 d .
H43 H 0.1977 0.9356 0.6635 0.023 Uiso 1 1 calc R
C44 C 0.2927(6) 0.8348(4) 0.6820(2) 0.0183(13) Uani 1 1 d .
H44 H 0.2176 0.7939 0.6660 0.022 Uiso 1 1 calc R
C45 C 0.4150(7) 0.8104(4) 0.7067(2) 0.0198(13) Uani 1 1 d .
C46 C 0.5211(6) 0.8713(4) 0.7316(2) 0.0174(12) Uani 1 1 d .
H46 H 0.6026 0.8548 0.7499 0.021 Uiso 1 1 calc R
C47 C 0.4355(6) 0.7194(4) 0.7087(2) 0.0191(13) Uani 1 1 d .
H47 H 0.4866 0.7125 0.7429 0.023 Uiso 1 1 calc R
C51 C 0.4735(6) 0.6704(4) 0.6224(2) 0.0170(12) Uani 1 1 d .
C52 C 0.3209(6) 0.6528(4) 0.6111(2) 0.0215(13) Uani 1 1 d .
C53 C 0.2418(6) 0.6387(4) 0.6527(2) 0.0209(13) Uani 1 1 d .
C54 C 0.0995(7) 0.6030(4) 0.6428(3) 0.0240(14) Uani 1 1 d .
H54 H 0.0477 0.5887 0.6701 0.029 Uiso 1 1 calc R
C55 C 0.0346(7) 0.5886(4) 0.5936(3) 0.0287(15) Uani 1 1 d .
H55 H -0.0630 0.5659 0.5874 0.034 Uiso 1 1 calc R
C56 C 0.1091(7) 0.6066(4) 0.5518(3) 0.0291(15) Uani 1 1 d .
H56 H 0.0619 0.5987 0.5180 0.035 Uiso 1 1 calc R
C57 C 0.2505(7) 0.6357(4) 0.5614(3) 0.0253(14) Uani 1 1 d .
H57 H 0.3030 0.6447 0.5336 0.030 Uiso 1 1 calc R
C61 C 0.6814(6) 0.7081(4) 0.6866(2) 0.0187(13) Uani 1 1 d .
C62 C 0.7681(7) 0.7783(4) 0.6739(2) 0.0217(13) Uani 1 1 d .
C63 C 0.9095(7) 0.7901(4) 0.6947(3) 0.0261(15) Uani 1 1 d .
H63 H 0.9712 0.8368 0.6866 0.031 Uiso 1 1 calc R
C64 C 0.9622(7) 0.7349(4) 0.7271(3) 0.0316(16) Uani 1 1 d .
H64 H 1.0591 0.7444 0.7415 0.038 Uiso 1 1 calc R
C65 C 0.8736(7) 0.6655(4) 0.7388(2) 0.0266(15) Uani 1 1 d .
H65 H 0.9114 0.6278 0.7609 0.032 Uiso 1 1 calc R
C66 C 0.7311(7) 0.6501(4) 0.7187(2) 0.0226(14) Uani 1 1 d .
C67 C 0.6383(7) 0.5735(4) 0.7314(3) 0.0299(16) Uani 1 1 d .
H67A H 0.6934 0.5267 0.7335 0.045 Uiso 1 1 calc R
H67B H 0.5572 0.5592 0.7047 0.045 Uiso 1 1 calc R
H67C H 0.6041 0.5849 0.7641 0.045 Uiso 1 1 calc R
C68 C 0.7142(7) 0.8416(4) 0.6398(2) 0.0246(14) Uani 1 1 d .
H68A H 0.7277 0.8965 0.6588 0.037 Uiso 1 1 calc R
H68B H 0.6131 0.8245 0.6280 0.037 Uiso 1 1 calc R
H68C H 0.7671 0.8447 0.6104 0.037 Uiso 1 1 calc R
C71 C 0.5662(7) 0.7392(4) 0.5324(2) 0.0244(14) Uani 1 1 d .
C72 C 0.5405(7) 0.8623(4) 0.4787(2) 0.0243(14) Uani 1 1 d .
C73 C 0.4082(8) 0.8889(4) 0.4691(3) 0.0302(16) Uani 1 1 d .
C74 C 0.4001(9) 0.9553(5) 0.4385(3) 0.0364(18) Uani 1 1 d .
H74 H 0.3121 0.9756 0.4309 0.044 Uiso 1 1 calc R
C75 C 0.5189(9) 0.9917(5) 0.4193(3) 0.0385(19) Uani 1 1 d .
H75 H 0.5114 1.0370 0.3986 0.046 Uiso 1 1 calc R
C76 C 0.6481(9) 0.9637(5) 0.4295(3) 0.0383(18) Uani 1 1 d .
H76 H 0.7281 0.9897 0.4156 0.046 Uiso 1 1 calc R
C77 C 0.6624(7) 0.8975(4) 0.4600(3) 0.0292(16) Uani 1 1 d .
C78 C 0.8045(8) 0.8673(5) 0.4732(3) 0.046(2) Uani 1 1 d .
H78A H 0.8319 0.8747 0.5101 0.070 Uiso 1 1 calc R
H78B H 0.8764 0.8997 0.4563 0.070 Uiso 1 1 calc R
H78C H 0.7969 0.8080 0.4616 0.070 Uiso 1 1 calc R
C79 C 0.2804(8) 0.8470(5) 0.4897(3) 0.043(2) Uani 1 1 d .
H79A H 0.1991 0.8762 0.4802 0.064 Uiso 1 1 calc R
H79B H 0.2996 0.8488 0.5268 0.064 Uiso 1 1 calc R
H79C H 0.2590 0.7887 0.4755 0.064 Uiso 1 1 calc R
C81 C 0.6042(6) 0.5314(4) 0.5975(2) 0.0206(13) Uani 1 1 d .
C82 C 0.5955(7) 0.3842(4) 0.6270(2) 0.0220(14) Uani 1 1 d .
C83 C 0.7092(7) 0.3401(4) 0.6203(2) 0.0263(15) Uani 1 1 d .
C84 C 0.6977(9) 0.2585(5) 0.6334(3) 0.0386(19) Uani 1 1 d .
H84 H 0.7730 0.2269 0.6296 0.046 Uiso 1 1 calc R
C85 C 0.5764(10) 0.2226(5) 0.6519(3) 0.045(2) Uani 1 1 d .
H85 H 0.5681 0.1660 0.6600 0.053 Uiso 1 1 calc R
C86 C 0.4688(8) 0.2683(5) 0.6586(3) 0.0382(19) Uani 1 1 d .
H86 H 0.3883 0.2424 0.6722 0.046 Uiso 1 1 calc R
C87 C 0.4712(8) 0.3508(4) 0.6465(2) 0.0298(16) Uani 1 1 d .
C88 C 0.3535(8) 0.3995(5) 0.6543(3) 0.0396(19) Uani 1 1 d .
H88A H 0.2661 0.3610 0.6553 0.059 Uiso 1 1 calc R
H88B H 0.3395 0.4352 0.6262 0.059 Uiso 1 1 calc R
H88C H 0.3772 0.4343 0.6865 0.059 Uiso 1 1 calc R
C89 C 0.8375(8) 0.3807(5) 0.5995(3) 0.0404(19) Uani 1 1 d .
H89A H 0.8940 0.4211 0.6256 0.061 Uiso 1 1 calc R
H89B H 0.8077 0.4095 0.5696 0.061 Uiso 1 1 calc R
H89C H 0.8949 0.3379 0.5898 0.061 Uiso 1 1 calc R
C99 C 0.0772(8) 0.4425(5) 0.7806(3) 0.0386(18) Uani 1 1 d .
F1 F 0.0975(5) 0.3659(3) 0.79225(19) 0.0488(12) Uani 1 1 d .
F2 F 0.0370(6) 0.4388(3) 0.73068(18) 0.0620(15) Uani 1 1 d .
F3 F -0.0332(5) 0.4610(3) 0.8033(2) 0.0547(13) Uani 1 1 d .
S1 S 0.23339(19) 0.51873(10) 0.79970(6) 0.0267(4) Uani 1 1 d .
O1 O 0.3379(5) 0.4892(3) 0.7716(2) 0.0376(13) Uani 1 1 d .
O2 O 0.2608(5) 0.5160(3) 0.85390(18) 0.0368(12) Uani 1 1 d .
O3 O 0.1854(5) 0.5954(3) 0.78342(17) 0.0299(11) Uani 1 1 d .
C98 C 0.9372(7) 0.8525(5) 0.3296(3) 0.0346(17) Uani 1 1 d .
F4 F 0.9620(5) 0.8042(3) 0.36780(18) 0.0471(12) Uani 1 1 d .
F5 F 0.8044(4) 0.8677(3) 0.3281(2) 0.0513(13) Uani 1 1 d .
F6 F 0.9460(5) 0.8077(3) 0.28696(19) 0.0489(12) Uani 1 1 d .
S2 S 1.05937(17) 0.94904(10) 0.33763(6) 0.0234(3) Uani 1 1 d .
O4 O 1.1959(4) 0.9223(3) 0.33513(16) 0.0244(10) Uani 1 1 d .
O5 O 1.0115(4) 0.9926(3) 0.29456(17) 0.0268(10) Uani 1 1 d .
O6 O 1.0383(5) 0.9860(3) 0.38633(18) 0.0371(12) Uani 1 1 d .
C97 C 0.5447(12) 0.6344(7) 0.9189(3) 0.087(4) Uani 1 1 d D
H97A H 0.4947 0.6830 0.9255 0.104 Uiso 1 1 calc R
H97B H 0.4728 0.5841 0.9108 0.104 Uiso 1 1 calc R
Cl1 Cl 0.6593(4) 0.6217(2) 0.97244(14) 0.1056(12) Uani 1 1 d D
Cl2 Cl 0.6416(4) 0.6508(2) 0.86622(15) 0.1186(13) Uani 1 1 d D

loop_
_atom_site_aniso_label
_atom_site_aniso_U_11
_atom_site_aniso_U_22
_atom_site_aniso_U_33
_atom_site_aniso_U_23
_atom_site_aniso_U_13
_atom_site_aniso_U_12
Pd1 0.0189(2) 0.0208(2) 0.0147(2) 0.00123(19) 0.00651(19) 0.00374(18)
Pd2 0.0200(2) 0.0204(2) 0.0177(3) 0.00166(19) 0.00739(19) 0.00474(19)
I1 0.0310(2) 0.0312(2) 0.0187(2) 0.00066(18) 0.01114(18) 0.00997(18)
I2 0.0264(2) 0.0427(3) 0.0217(2) -0.0037(2) 0.00902(18) 0.0097(2)
N1 0.021(3) 0.027(3) 0.015(3) 0.000(2) 0.004(2) 0.006(2)
N2 0.032(3) 0.023(3) 0.019(3) 0.001(2) 0.005(2) 0.003(2)
N3 0.033(3) 0.032(3) 0.019(3) 0.002(3) 0.006(2) 0.005(3)
N4 0.024(3) 0.026(3) 0.021(3) -0.002(2) 0.004(2) 0.006(2)
N5 0.016(2) 0.016(3) 0.019(3) 0.004(2) 0.007(2) 0.007(2)
N6 0.020(3) 0.022(3) 0.019(3) 0.002(2) 0.009(2) 0.001(2)
N7 0.018(3) 0.017(3) 0.015(3) -0.001(2) 0.007(2) 0.002(2)
N8 0.015(3) 0.026(3) 0.023(3) 0.006(2) 0.010(2) 0.003(2)
C1 0.020(3) 0.027(4) 0.016(3) 0.003(3) 0.004(3) 0.008(3)
C2 0.020(3) 0.026(3) 0.020(3) 0.009(3) 0.000(3) 0.005(3)
C3 0.021(3) 0.032(4) 0.022(3) 0.005(3) 0.001(3) 0.011(3)
C4 0.033(4) 0.039(4) 0.019(3) 0.012(3) 0.014(3) 0.013(3)
C5 0.031(4) 0.033(4) 0.038(4) 0.014(3) 0.008(3) 0.003(3)
C6 0.032(4) 0.030(4) 0.037(4) -0.004(3) 0.006(3) 0.005(3)
C7 0.022(3) 0.029(4) 0.027(4) -0.003(3) 0.007(3) 0.006(3)
C8 0.036(4) 0.032(4) 0.031(4) -0.001(3) 0.017(3) 0.010(3)
C9 0.030(4) 0.043(5) 0.042(5) -0.010(4) 0.023(3) 0.001(3)
C11 0.028(3) 0.022(3) 0.019(3) 0.002(3) 0.007(3) 0.009(3)
C12 0.047(5) 0.044(5) 0.024(4) 0.007(3) 0.010(3) -0.012(4)
C13 0.060(6) 0.052(5) 0.018(4) 0.006(4) 0.001(4) 0.004(4)
C14 0.060(6) 0.064(6) 0.029(4) 0.006(4) 0.016(4) -0.017(5)
C15 0.065(6) 0.063(6) 0.046(6) -0.005(5) 0.031(5) -0.024(5)
C16 0.124(10) 0.039(5) 0.057(6) 0.000(4) 0.058(6) -0.003(6)
C17 0.076(6) 0.026(4) 0.043(5) 0.000(4) 0.023(5) -0.010(4)
C18 0.075(7) 0.045(6) 0.108(9) 0.003(6) 0.050(7) 0.008(5)
C19 0.019(4) 0.099(7) 0.037(5) 0.027(5) 0.010(3) 0.009(4)
C21 0.009(3) 0.020(3) 0.013(3) -0.006(2) 0.008(2) 0.002(2)
C22 0.016(3) 0.022(3) 0.015(3) 0.000(2) 0.004(2) 0.003(2)
C23 0.019(3) 0.024(3) 0.017(3) 0.002(3) 0.008(2) 0.007(3)
C24 0.027(3) 0.032(4) 0.020(3) 0.009(3) 0.006(3) 0.009(3)
C25 0.026(3) 0.039(4) 0.021(3) 0.003(3) 0.007(3) 0.019(3)
C26 0.018(3) 0.033(4) 0.021(3) -0.001(3) 0.006(3) 0.007(3)
C27 0.017(3) 0.018(3) 0.017(3) 0.000(2) 0.003(2) 0.002(2)
C28 0.019(3) 0.020(3) 0.009(3) 0.002(2) 0.004(2) 0.005(2)
C31 0.028(3) 0.017(3) 0.015(3) 0.001(2) 0.002(3) 0.007(3)
C32 0.035(4) 0.025(4) 0.014(3) 0.000(3) 0.004(3) 0.007(3)
C33 0.041(4) 0.044(5) 0.027(4) 0.003(3) 0.009(3) 0.025(4)
C34 0.069(6) 0.029(4) 0.028(4) 0.007(3) 0.002(4) 0.025(4)
C35 0.055(5) 0.020(4) 0.026(4) 0.002(3) 0.005(3) 0.006(3)
C36 0.044(4) 0.026(4) 0.011(3) 0.002(3) 0.004(3) 0.006(3)
C37 0.016(3) 0.044(4) 0.023(4) 0.004(3) 0.006(3) 0.011(3)
C38 0.035(4) 0.031(4) 0.026(4) 0.003(3) 0.005(3) -0.006(3)
C41 0.017(3) 0.023(3) 0.011(3) 0.005(2) 0.009(2) 0.006(2)
C42 0.032(3) 0.015(3) 0.015(3) 0.002(2) 0.011(3) 0.007(3)
C43 0.015(3) 0.029(3) 0.015(3) 0.003(3) 0.005(2) 0.008(3)
C44 0.017(3) 0.024(3) 0.014(3) 0.000(2) 0.006(2) 0.002(2)
C45 0.027(3) 0.021(3) 0.014(3) 0.003(2) 0.013(3) 0.006(3)
C46 0.017(3) 0.027(3) 0.010(3) -0.002(2) 0.007(2) 0.006(2)
C47 0.022(3) 0.022(3) 0.015(3) 0.002(2) 0.004(2) 0.009(3)
C51 0.023(3) 0.017(3) 0.015(3) 0.004(2) 0.008(2) 0.010(2)
C52 0.023(3) 0.017(3) 0.023(3) 0.000(3) 0.006(3) 0.000(3)
C53 0.024(3) 0.015(3) 0.027(4) 0.002(3) 0.012(3) 0.006(2)
C54 0.023(3) 0.023(3) 0.028(4) 0.002(3) 0.010(3) 0.006(3)
C55 0.024(3) 0.027(4) 0.034(4) -0.002(3) 0.004(3) 0.001(3)
C56 0.028(4) 0.039(4) 0.020(3) -0.001(3) 0.005(3) 0.001(3)
C57 0.025(3) 0.028(4) 0.025(4) 0.002(3) 0.008(3) 0.007(3)
C61 0.020(3) 0.016(3) 0.021(3) -0.001(2) 0.006(3) 0.005(2)
C62 0.027(3) 0.023(3) 0.018(3) 0.001(3) 0.012(3) 0.008(3)
C63 0.022(3) 0.032(4) 0.026(4) -0.002(3) 0.011(3) 0.005(3)
C64 0.021(3) 0.037(4) 0.037(4) -0.006(3) 0.008(3) 0.008(3)
C65 0.029(4) 0.035(4) 0.021(3) 0.002(3) 0.010(3) 0.019(3)
C66 0.023(3) 0.022(3) 0.025(3) -0.001(3) 0.008(3) 0.011(3)
C67 0.039(4) 0.030(4) 0.023(4) 0.008(3) 0.006(3) 0.010(3)
C68 0.032(4) 0.025(3) 0.020(3) 0.004(3) 0.013(3) 0.003(3)
C71 0.025(3) 0.031(4) 0.020(3) 0.002(3) 0.009(3) 0.008(3)
C72 0.044(4) 0.023(3) 0.009(3) 0.008(3) 0.007(3) 0.008(3)
C73 0.041(4) 0.031(4) 0.019(3) -0.005(3) 0.003(3) 0.010(3)
C74 0.054(5) 0.035(4) 0.022(4) -0.001(3) -0.003(3) 0.021(4)
C75 0.064(5) 0.034(4) 0.021(4) 0.007(3) 0.005(4) 0.017(4)
C76 0.054(5) 0.040(4) 0.026(4) 0.009(3) 0.020(4) 0.007(4)
C77 0.031(4) 0.030(4) 0.032(4) 0.008(3) 0.014(3) 0.013(3)
C78 0.044(5) 0.052(5) 0.053(5) 0.022(4) 0.025(4) 0.013(4)
C79 0.036(4) 0.046(5) 0.045(5) -0.001(4) -0.001(4) 0.007(4)
C81 0.024(3) 0.024(3) 0.016(3) 0.001(3) 0.008(3) 0.007(3)
C82 0.030(4) 0.022(3) 0.012(3) -0.001(2) -0.002(3) 0.003(3)
C83 0.042(4) 0.028(4) 0.010(3) -0.001(3) 0.006(3) 0.009(3)
C84 0.053(5) 0.029(4) 0.034(4) 0.009(3) -0.006(4) 0.015(4)
C85 0.072(6) 0.027(4) 0.031(4) 0.010(3) -0.006(4) 0.002(4)
C86 0.042(4) 0.043(5) 0.022(4) 0.000(3) 0.007(3) -0.020(4)
C87 0.041(4) 0.030(4) 0.015(3) 0.000(3) 0.003(3) -0.009(3)
C88 0.038(4) 0.053(5) 0.028(4) 0.000(4) 0.016(3) -0.002(4)
C89 0.030(4) 0.040(5) 0.058(5) 0.008(4) 0.017(4) 0.016(3)
C99 0.037(4) 0.040(5) 0.040(5) 0.013(4) 0.007(4) 0.002(3)
F1 0.056(3) 0.023(2) 0.066(3) 0.009(2) 0.012(2) -0.003(2)
F2 0.082(4) 0.057(3) 0.039(3) 0.006(2) -0.010(3) -0.006(3)
F3 0.036(3) 0.059(3) 0.075(4) 0.025(3) 0.021(2) 0.007(2)
S1 0.0362(9) 0.0223(8) 0.0252(9) 0.0061(7) 0.0160(7) 0.0049(7)
O1 0.044(3) 0.033(3) 0.045(3) 0.011(2) 0.027(3) 0.018(2)
O2 0.050(3) 0.036(3) 0.025(3) 0.009(2) 0.010(2) 0.000(2)
O3 0.045(3) 0.022(2) 0.029(3) 0.007(2) 0.022(2) 0.009(2)
C98 0.027(4) 0.032(4) 0.047(5) 0.011(4) 0.009(3) 0.005(3)
F4 0.043(3) 0.041(3) 0.064(3) 0.030(2) 0.019(2) 0.008(2)
F5 0.019(2) 0.052(3) 0.087(4) 0.027(3) 0.012(2) 0.004(2)
F6 0.044(3) 0.036(3) 0.060(3) -0.008(2) 0.000(2) -0.005(2)
S2 0.0225(8) 0.0252(8) 0.0246(9) 0.0055(7) 0.0103(7) 0.0034(6)
O4 0.018(2) 0.035(3) 0.023(2) 0.009(2) 0.0060(18) 0.0064(19)
O5 0.020(2) 0.035(3) 0.031(3) 0.014(2) 0.012(2) 0.009(2)
O6 0.047(3) 0.039(3) 0.028(3) 0.001(2) 0.018(2) 0.006(2)
C97 0.088(8) 0.084(8) 0.080(8) -0.045(7) -0.016(7) 0.031(7)
Cl1 0.118(3) 0.091(2) 0.107(3) -0.029(2) -0.017(2) 0.059(2)
Cl2 0.116(3) 0.113(3) 0.116(3) -0.032(2) 0.028(2) -0.019(2)

loop_
_atom_type_symbol
_atom_type_description
_atom_type_scat_dispersion_real
_atom_type_scat_dispersion_imag
_atom_type_scat_source
C C 0.0033 0.0016 'International Tables Vol C Tables 4.2.6.8 and 6.1.1.4'
H H 0.0000 0.0000 'International Tables Vol C Tables 4.2.6.8 and 6.1.1.4'
N N 0.0061 0.0033 'International Tables Vol C Tables 4.2.6.8 and 6.1.1.4'
O O 0.0106 0.0060 'International Tables Vol C Tables 4.2.6.8 and 6.1.1.4'
F F 0.0171 0.0103 'International Tables Vol C Tables 4.2.6.8 and 6.1.1.4'
S S 0.1246 0.1234 'International Tables Vol C Tables 4.2.6.8 and 6.1.1.4'
Pd Pd -0.9988 1.0072 'International Tables Vol C Tables 4.2.6.8 and 6.1.1.4'
I I -0.4742 1.8119 'International Tables Vol C Tables 4.2.6.8 and 6.1.1.4'
Cl Cl 0.1484 0.1585 'International Tables Vol C Tables 4.2.6.8 and 6.1.1.4'

loop_
_geom_angle_atom_site_label_1
_geom_angle_atom_site_label_2
_geom_angle_atom_site_label_3
_geom_angle
C11 Pd1 C1 175.0(3)
C11 Pd1 C21 89.9(2)
C1 Pd1 C21 91.0(2)
C11 Pd1 I1 90.04(18)
C1 Pd1 I1 89.32(17)
C21 Pd1 I1 176.96(17)
C81 Pd2 C71 175.5(3)
C81 Pd2 C51 89.3(2)
C71 Pd2 C51 92.6(2)
C81 Pd2 I2 90.02(17)
C71 Pd2 I2 87.69(18)
C51 Pd2 I2 174.83(18)
C1 N1 C2 176.6(6)
C11 N2 C12 171.3(7)
C71 N3 C72 176.3(7)
C81 N4 C82 175.8(6)
C51 N5 C61 123.9(5)
C51 N5 C47 121.3(5)
C61 N5 C47 114.8(5)
C53 N6 C47 120.4(5)
C21 N7 C31 122.1(5)
C21 N7 C28 120.1(5)
C31 N7 C28 117.7(4)
C27 N8 C28 118.3(5)
N1 C1 Pd1 174.4(6)
C3 C2 C7 124.2(6)
C3 C2 N1 117.8(6)
C7 C2 N1 118.0(6)
C2 C3 C4 116.0(6)
C2 C3 C8 121.6(6)
C4 C3 C8 122.3(6)
C5 C4 C3 121.2(6)
C4 C5 C6 121.3(7)
C7 C6 C5 120.2(7)
C6 C7 C2 117.0(6)
C6 C7 C9 122.8(6)
C2 C7 C9 120.1(6)
N2 C11 Pd1 177.6(6)
C13 C12 N2 117.0(8)
C13 C12 C17 126.5(8)
N2 C12 C17 116.5(7)
C12 C13 C14 115.5(8)
C12 C13 C19 123.7(8)
C14 C13 C19 120.8(8)
C15 C14 C13 119.2(9)
C14 C15 C16 123.5(9)
C17 C16 C15 120.8(9)
C16 C17 C12 114.5(9)
C16 C17 C18 124.6(9)
C12 C17 C18 120.8(7)
N7 C21 C22 118.3(5)
N7 C21 Pd1 119.6(4)
C22 C21 Pd1 121.8(4)
C27 C22 C23 118.1(5)
C27 C22 C21 118.6(5)
C23 C22 C21 122.7(5)
C24 C23 C22 121.6(6)
C23 C24 C25 119.1(6)
C26 C25 C24 121.6(6)
C25 C26 C27 119.3(6)
N8 C27 C26 121.7(5)
N8 C27 C22 118.2(5)
C26 C27 C22 120.0(6)
N8 C28 N7 107.8(5)
N8 C28 C41 114.8(5)
N7 C28 C41 110.2(4)
C32 C31 C36 123.7(6)
C32 C31 N7 120.1(5)
C36 C31 N7 116.2(5)
C31 C32 C33 116.5(6)
C31 C32 C37 123.9(6)
C33 C32 C37 119.6(6)
C34 C33 C32 121.4(7)
C35 C34 C33 120.6(7)
C34 C35 C36 121.1(7)
C35 C36 C31 116.7(7)
C35 C36 C38 119.9(6)
C31 C36 C38 123.5(6)
C42 C41 C46 118.5(6)
C42 C41 C28 118.7(5)
C46 C41 C28 122.7(5)
C43 C42 C41 120.5(6)
C42 C43 C44 120.6(6)
C43 C44 C45 119.8(6)
C44 C45 C46 119.1(6)
C44 C45 C47 122.3(6)
C46 C45 C47 118.6(5)
C45 C46 C41 121.4(6)
N6 C47 C45 115.9(5)
N6 C47 N5 107.1(5)
C45 C47 N5 109.4(5)
N5 C51 C52 118.4(5)
N5 C51 Pd2 123.5(4)
C52 C51 Pd2 117.5(4)
C57 C52 C53 118.7(6)
C57 C52 C51 123.0(6)
C53 C52 C51 117.5(6)
N6 C53 C54 123.0(6)
N6 C53 C52 118.0(6)
C54 C53 C52 119.0(6)
C55 C54 C53 120.0(6)
C54 C55 C56 121.8(6)
C57 C56 C55 118.2(6)
C56 C57 C52 122.1(6)
C62 C61 C66 123.3(6)
C62 C61 N5 119.4(5)
C66 C61 N5 117.1(5)
C63 C62 C61 117.5(6)
C63 C62 C68 119.2(6)
C61 C62 C68 123.3(6)
C64 C63 C62 121.0(6)
C63 C64 C65 120.2(6)
C66 C65 C64 121.4(6)
C65 C66 C61 116.7(6)
C65 C66 C67 120.1(6)
C61 C66 C67 123.2(6)
N3 C71 Pd2 175.2(6)
C77 C72 C73 124.5(6)
C77 C72 N3 117.8(6)
C73 C72 N3 117.7(6)
C74 C73 C72 116.6(7)
C74 C73 C79 121.7(7)
C72 C73 C79 121.7(6)
C75 C74 C73 120.5(7)
C76 C75 C74 121.4(7)
C75 C76 C77 120.5(7)
C72 C77 C76 116.5(6)
C72 C77 C78 122.0(6)
C76 C77 C78 121.5(6)
N4 C81 Pd2 174.3(6)
C83 C82 N4 118.0(6)
C83 C82 C87 124.3(6)
N4 C82 C87 117.7(6)
C84 C83 C82 117.5(7)
C84 C83 C89 121.8(7)
C82 C83 C89 120.7(6)
C83 C84 C85 120.2(7)
C86 C85 C84 120.4(7)
C85 C86 C87 123.3(7)
C86 C87 C82 114.3(7)
C86 C87 C88 122.5(7)
C82 C87 C88 123.2(6)
F2 C99 F1 107.5(7)
F2 C99 F3 106.9(6)
F1 C99 F3 106.5(6)
F2 C99 S1 111.5(5)
F1 C99 S1 112.4(5)
F3 C99 S1 111.7(6)
O1 S1 O2 115.2(3)
O1 S1 O3 114.7(3)
O2 S1 O3 114.5(3)
O1 S1 C99 103.6(4)
O2 S1 C99 104.6(3)
O3 S1 C99 102.1(3)
F6 C98 F5 107.3(6)
F6 C98 F4 107.0(6)
F5 C98 F4 107.6(6)
F6 C98 S2 112.2(5)
F5 C98 S2 110.8(5)
F4 C98 S2 111.6(5)
O6 S2 O4 115.4(3)
O6 S2 O5 115.2(3)
O4 S2 O5 113.6(3)
O6 S2 C98 103.7(3)
O4 S2 C98 103.9(3)
O5 S2 C98 102.9(3)
Cl1 C97 Cl2 110.0(7)

loop_
_geom_bond_atom_site_label_1
_geom_bond_atom_site_label_2
_geom_bond_distance
Pd1 C11 1.962(7)
Pd1 C1 1.965(7)
Pd1 C21 2.020(5)
Pd1 I1 2.6349(6)
Pd2 C81 1.956(6)
Pd2 C71 1.967(7)
Pd2 C51 2.024(6)
Pd2 I2 2.6256(6)
N1 C1 1.140(8)
N1 C2 1.406(8)
N2 C11 1.141(8)
N2 C12 1.416(9)
N3 C71 1.141(8)
N3 C72 1.406(8)
N4 C81 1.147(8)
N4 C82 1.404(8)
N5 C51 1.300(7)
N5 C61 1.472(7)
N5 C47 1.524(7)
N6 C53 1.361(8)
N6 C47 1.421(8)
N7 C21 1.312(7)
N7 C31 1.464(7)
N7 C28 1.517(7)
N8 C27 1.364(8)
N8 C28 1.433(7)
C2 C3 1.388(9)
C2 C7 1.402(9)
C3 C4 1.397(9)
C3 C8 1.488(9)
C4 C5 1.367(10)
C5 C6 1.385(10)
C6 C7 1.381(9)
C7 C9 1.516(9)
C12 C13 1.360(11)
C12 C17 1.428(11)
C13 C14 1.437(11)
C13 C19 1.460(12)
C14 C15 1.334(13)
C15 C16 1.395(14)
C16 C17 1.363(12)
C17 C18 1.498(12)
C21 C22 1.441(8)
C22 C27 1.413(8)
C22 C23 1.418(8)
C23 C24 1.358(8)
C24 C25 1.402(9)
C25 C26 1.374(9)
C26 C27 1.400(8)
C28 C41 1.518(8)
C31 C32 1.392(9)
C31 C36 1.403(9)
C32 C33 1.392(9)
C32 C37 1.511(9)
C33 C34 1.382(11)
C34 C35 1.370(11)
C35 C36 1.396(9)
C36 C38 1.496(10)
C41 C42 1.386(8)
C41 C46 1.394(8)
C42 C43 1.385(8)
C43 C44 1.385(8)
C44 C45 1.391(8)
C45 C46 1.391(8)
C45 C47 1.516(8)
C51 C52 1.444(8)
C52 C57 1.401(9)
C52 C53 1.427(8)
C53 C54 1.396(9)
C54 C55 1.371(9)
C55 C56 1.414(9)
C56 C57 1.363(9)
C61 C62 1.400(8)
C61 C66 1.402(8)
C62 C63 1.385(9)
C62 C68 1.511(9)
C63 C64 1.382(10)
C64 C65 1.391(10)
C65 C66 1.390(9)
C66 C67 1.508(9)
C72 C77 1.390(9)
C72 C73 1.393(9)
C73 C74 1.393(10)
C73 C79 1.498(10)
C74 C75 1.380(11)
C75 C76 1.377(11)
C76 C77 1.398(9)
C77 C78 1.516(10)
C82 C83 1.402(9)
C82 C87 1.411(9)
C83 C84 1.382(9)
C83 C89 1.497(10)
C84 C85 1.388(11)
C85 C86 1.368(11)
C86 C87 1.393(10)
C87 C88 1.486(10)
C99 F2 1.331(9)
C99 F1 1.331(8)
C99 F3 1.337(9)
C99 S1 1.810(8)
S1 O1 1.431(5)
S1 O2 1.437(5)
S1 O3 1.454(5)
C98 F6 1.322(9)
C98 F5 1.325(8)
C98 F4 1.339(8)
C98 S2 1.810(7)
S2 O6 1.438(5)
S2 O4 1.439(4)
S2 O5 1.442(5)
C97 Cl1 1.733(9)
C97 Cl2 1.783(10)

loop_
_geom_hbond_atom_site_label_D
_geom_hbond_atom_site_label_H
_geom_hbond_atom_site_label_A
_geom_hbond_distance_DH
_geom_hbond_distance_HA
_geom_hbond_distance_DA
_geom_hbond_angle_DHA
_geom_hbond_site_symmetry_A
N6 H06 O3 0.78(2) 2.07(3) 2.821(7) 162(7) .
C9 H9A O3 0.98 2.57 3.462(9) 151.8 .
C67 H67C Cl2 0.98 2.82 3.713(8) 152.7 .
C88 H88C O1 0.98 2.47 3.382(9) 155.5 .
N8 H08 O5 0.79(2) 2.11(3) 2.891(6) 169(8) 2_776
C34 H34 O1 0.95 2.49 3.422(8) 166.1 1_565
